data_4501216
loop_
_publ_author_name
'Gao, Qiang'
'Wang, Xiqu'
'Conato, Marlon T.'
'Makarenko, Tatyana'
'Jacobson, Allan J.'

_publ_section_title
;
 Microporous, Homochiral Structures Containing Iron Oxo-Clusters Supported
 by Antimony(III) Tartrate Scaffolds
;
_journal_issue 10
_journal_name_full 'Crystal Growth &amp; Design'
_journal_page_first 4632
_journal_paper_doi 10.1021/cg200899w
_journal_volume 11
_journal_year 2011
_chemical_formula_sum 'C54 H116 Fe12 K5 N4 Na3 O118 Sb12'
_chemical_formula_weight 5105.18
_chemical_name_systematic
; 
 ? 
;
_space_group_IT_number 178
_symmetry_space_group_name_Hall 'P 61 2 (0 0 5)'
_symmetry_space_group_name_H-M 'P 61 2 2'
_atom_sites_solution_hydrogens none
_atom_sites_solution_primary direct
_atom_sites_solution_secondary difmap
_audit_creation_method SHELXL-97
_cell_angle_alpha 90.00
_cell_angle_beta 90.00
_cell_angle_gamma 120.00
_cell_formula_units_Z 6
_cell_length_a 18.3733(5)
_cell_length_b 18.3733(5)
_cell_length_c 73.386(2)
_cell_measurement_reflns_used 9888
_cell_measurement_temperature 296(2)
_cell_measurement_theta_max 21.08
_cell_measurement_theta_min 2.23
_cell_volume 21454.5(10)
_computing_cell_refinement Bruker-ApexII
_computing_data_collection Bruker-ApexII
_computing_data_reduction Bruker-ApexII
_computing_structure_refinement 'SHELXL-97 (Sheldrick, 1997)'
_computing_structure_solution Bruker-ApexII
_diffrn_ambient_temperature 296(2)
_diffrn_measured_fraction_theta_full 0.962
_diffrn_measured_fraction_theta_max 0.962
_diffrn_measurement_device_type Bruker-ApexII
_diffrn_measurement_method 'narrow frame'
_diffrn_radiation_monochromator graphite
_diffrn_radiation_source 'fine-focus sealed tube'
_diffrn_radiation_type MoK\a
_diffrn_radiation_wavelength 0.71073
_diffrn_reflns_av_R_equivalents 0.0813
_diffrn_reflns_av_sigmaI/netI 0.0522
_diffrn_reflns_limit_h_max 19
_diffrn_reflns_limit_h_min -18
_diffrn_reflns_limit_k_max 12
_diffrn_reflns_limit_k_min -19
_diffrn_reflns_limit_l_max 71
_diffrn_reflns_limit_l_min -74
_diffrn_reflns_number 62306
_diffrn_reflns_theta_full 21.70
_diffrn_reflns_theta_max 21.70
_diffrn_reflns_theta_min 1.28
_exptl_absorpt_coefficient_mu 3.678
_exptl_absorpt_correction_T_max 0.802
_exptl_absorpt_correction_T_min 0.767
_exptl_absorpt_correction_type multi-scan
_exptl_absorpt_process_details 'Blessing, 1995'
_exptl_crystal_colour brown
_exptl_crystal_density_diffrn 2.371
_exptl_crystal_density_method 'not measured'
_exptl_crystal_description hexagonal
_exptl_crystal_F_000 14784
_exptl_crystal_size_max 0.15
_exptl_crystal_size_mid 0.06
_exptl_crystal_size_min 0.06
_refine_diff_density_max 1.694
_refine_diff_density_min -3.147
_refine_diff_density_rms 0.354
_refine_ls_abs_structure_details 'Flack H D (1983), Acta Cryst. A39, 876-881'
_refine_ls_abs_structure_Flack 0.10(10)
_refine_ls_extinction_method none
_refine_ls_goodness_of_fit_ref 1.117
_refine_ls_hydrogen_treatment none
_refine_ls_matrix_type full
_refine_ls_number_parameters 601
_refine_ls_number_reflns 8030
_refine_ls_number_restraints 0
_refine_ls_restrained_S_all 1.117
_refine_ls_R_factor_all 0.1196
_refine_ls_R_factor_gt 0.1082
_refine_ls_shift/su_max 6.253
_refine_ls_shift/su_mean 0.128
_refine_ls_structure_factor_coef Fsqd
_refine_ls_weighting_details 'calc w=1/[\s^2^(Fo^2^)+(0.1138P)^2^+1832.1798P] where P=(Fo^2^+2Fc^2^)/3'
_refine_ls_weighting_scheme calc
_refine_ls_wR_factor_gt 0.2750
_refine_ls_wR_factor_ref 0.2839
_reflns_number_gt 7023
_reflns_number_total 8030
_reflns_threshold_expression >2sigma(I)
_cod_data_source_file cg200899w_si_002.cif
_cod_data_source_block 3
_cod_original_sg_symbol_H-M P6122
_cod_database_code 4501216

loop_
_symmetry_equiv_pos_as_xyz
'x, y, z'
'x-y, x, z+1/6'
'-y, x-y, z+1/3'
'-x, -y, z+1/2'
'-x+y, -x, z+2/3'
'y, -x+y, z+5/6'
'x-y, -y, -z'
'-x, -x+y, -z+2/3'
'y, x, -z+1/3'
'-y, -x, -z+5/6'
'-x+y, y, -z+1/2'
'x, x-y, -z+1/6'

loop_
_atom_site_label
_atom_site_type_symbol
_atom_site_fract_x
_atom_site_fract_y
_atom_site_fract_z
_atom_site_U_iso_or_equiv
_atom_site_adp_type
_atom_site_occupancy
_atom_site_symmetry_multiplicity
_atom_site_calc_flag
_atom_site_refinement_flags
Sb1 Sb 0.51392(15) 0.20560(15) 1.02284(3) 0.0320(6) Uani 1 1 d .
Sb2 Sb 0.72076(14) 0.38148(15) 1.02239(3) 0.0294(6) Uani 1 1 d .
Sb3 Sb 0.54425(15) 0.41241(15) 1.02303(3) 0.0312(6) Uani 1 1 d .
Sb4 Sb 0.62285(15) 0.24129(15) 0.94054(3) 0.0323(6) Uani 1 1 d .
Sb5 Sb 0.68036(15) 0.45744(15) 0.94072(3) 0.0320(6) Uani 1 1 d .
Sb6 Sb 0.46281(15) 0.29864(16) 0.94115(3) 0.0326(7) Uani 1 1 d .
Fe1 Fe 0.5916(3) 0.3335(3) 0.98190(7) 0.0268(11) Uani 1 1 d .
Fe2 Fe 0.6309(3) 0.5186(3) 0.98180(7) 0.0286(12) Uani 1 1 d .
Fe3 Fe 0.4064(3) 0.1869(3) 0.98227(7) 0.0300(13) Uani 1 1 d .
Fe4 Fe 0.7372(3) 0.2957(3) 0.98139(7) 0.0274(12) Uani 1 1 d .
Fe5 Fe 0.5523(5) 0.1281(5) 0.98128(12) 0.037(3) Uiso 0.629(13) 1 d P
Fe6 Fe 0.7959(5) 0.4981(5) 0.98102(13) 0.038(3) Uani 0.629(13) 1 d P
Fe7 Fe 0.4263(5) 0.3728(5) 0.98213(11) 0.033(3) Uani 0.629(13) 1 d P
K1 K 0.8418(8) 0.7053(8) 0.96309(18) 0.051(3) Uani 0.75 1 d P
K2 K 0.2163(8) 0.2129(8) 0.9659(2) 0.094(4) Uani 1 1 d .
K3 K 0.7135(10) 0.0817(8) 0.9642(3) 0.077(5) Uani 0.75 1 d P
Na1 Na 0.3633(10) 0.0000 1.0000 0.035(5) Uani 1 2 d S
Na2 Na 0.9263(9) 0.4373(10) 0.9992(2) 0.051(4) Uani 1 1 d .
O1 O 0.2582(18) 0.0946(18) 1.0270(4) 0.052(8) Uiso 1 1 d .
O2 O 0.3442(17) 0.1115(17) 1.0037(4) 0.050(7) Uiso 1 1 d .
O3 O 0.3511(15) 0.2444(15) 0.9918(3) 0.035(6) Uiso 1 1 d .
O4 O 0.4381(14) 0.2919(14) 1.0245(3) 0.026(5) Uiso 1 1 d .
O5 O 0.3034(14) 0.3840(14) 1.0206(3) 0.027(5) Uiso 1 1 d .
O6 O 0.4321(15) 0.4302(15) 1.0128(3) 0.036(6) Uiso 1 1 d .
O7 O 0.6209(14) 0.5818(13) 1.0035(3) 0.025(5) Uiso 1 1 d .
O8 O 0.6937(18) 0.6696(18) 1.0265(4) 0.053(8) Uiso 1 1 d .
O9 O 0.7475(14) 0.5768(14) 0.9907(3) 0.030(6) Uiso 1 1 d .
O10 O 0.7137(17) 0.4832(17) 1.0235(4) 0.047(7) Uiso 1 1 d .
O11 O 0.8477(18) 0.5000(18) 1.0109(4) 0.053(8) Uiso 1 1 d .
O12 O 0.9296(18) 0.6293(18) 1.0195(4) 0.052(7) Uiso 1 1 d .
O13 O 0.8142(15) 0.3028(15) 1.0027(3) 0.036(6) Uiso 1 1 d .
O14 O 0.8262(19) 0.232(2) 1.0258(4) 0.065(9) Uiso 1 1 d .
O15 O 0.6830(15) 0.1791(15) 0.9908(3) 0.037(6) Uiso 1 1 d .
O16 O 0.6248(13) 0.2161(13) 1.0241(3) 0.024(5) Uiso 1 1 d .
O17 O 0.4968(15) 0.0750(15) 1.0122(3) 0.037(6) Uiso 1 1 d .
O18 O 0.569(2) 0.001(2) 1.0180(4) 0.073(9) Uiso 1 1 d .
O19 O 0.269(2) 0.053(2) 0.9382(5) 0.080(10) Uiso 1 1 d .
O20 O 0.3225(13) 0.1425(14) 0.9615(3) 0.025(5) Uiso 1 1 d .
O21 O 0.4233(15) 0.0938(15) 0.9734(3) 0.033(6) Uiso 1 1 d .
O22 O 0.4976(11) 0.1756(12) 0.9381(3) 0.012(5) Uiso 1 1 d .
O23 O 0.5842(15) 0.1042(15) 0.9499(3) 0.034(6) Uiso 1 1 d .
O24 O 0.4792(18) -0.0297(17) 0.9407(4) 0.052(7) Uiso 1 1 d .
O25 O 0.7770(16) 0.2536(16) 0.9600(3) 0.044(7) Uiso 1 1 d .
O26 O 0.881(2) 0.306(2) 0.9387(4) 0.064(9) Uiso 1 1 d .
O27 O 0.8323(16) 0.4053(17) 0.9712(3) 0.045(7) Uiso 1 1 d .
O28 O 0.7472(18) 0.3897(18) 0.9395(4) 0.057(8) Uiso 1 1 d .
O29 O 0.8172(17) 0.5526(17) 0.9475(4) 0.049(7) Uiso 1 1 d .
O30 O 0.9475(15) 0.5759(15) 0.9417(3) 0.032(6) Uiso 1 1 d .
O31 O 0.6633(18) 0.6000(18) 0.9603(4) 0.054(8) Uiso 1 1 d .
O32 O 0.624(3) 0.645(3) 0.9370(5) 0.094(12) Uiso 1 1 d .
O33 O 0.5266(13) 0.5078(13) 0.9727(3) 0.024(5) Uiso 1 1 d .
O34 O 0.5185(16) 0.4258(16) 0.9393(4) 0.045(7) Uiso 1 1 d .
O35 O 0.3680(17) 0.3386(16) 0.9502(3) 0.044(7) Uiso 1 1 d .
O36 O 0.333(3) 0.437(3) 0.9417(6) 0.100(13) Uiso 1 1 d .
O37 O 0.5893(14) 0.3297(14) 0.9361(3) 0.028(6) Uiso 1 1 d .
O38 O 0.5952(15) 0.3340(15) 1.0272(3) 0.035(6) Uiso 1 1 d .
O39 O 0.5166(12) 0.2274(12) 0.9961(3) 0.014(5) Uiso 1 1 d .
O40 O 0.6989(13) 0.3648(13) 0.9963(3) 0.028(5) Uiso 1 1 d .
O41 O 0.5667(14) 0.4093(14) 0.9966(3) 0.030(6) Uiso 1 1 d .
O42 O 0.6322(15) 0.2628(15) 0.9678(3) 0.034(6) Uiso 1 1 d .
O43 O 0.6601(14) 0.4386(15) 0.9671(3) 0.031(6) Uiso 1 1 d .
O44 O 0.4827(14) 0.2912(14) 0.9673(3) 0.027(6) Uiso 1 1 d .
O1W O 0.155(10) 0.066(10) 0.9833(18) 0.309(11) Uiso 1 1 d .
O2W O 0.180(7) 0.139(7) 0.9336(13) 0.309(11) Uiso 1.00(12) 1 d .
O3W O 0.623(10) 0.164(10) 0.902(2) 0.309(11) Uiso 0.71(11) 1 d P
O4W O 0.856(8) 0.148(8) 0.9730(17) 0.309(11) Uiso 1.00(14) 1 d .
O5W O 0.987(7) 0.754(7) 0.9352(14) 0.309(11) Uiso 1 1 d .
O6W O 0.029(8) 0.341(9) 0.9361(15) 0.309(11) Uiso 1.00(14) 1 d .
O7W O 0.177(7) 0.308(7) 0.9305(15) 0.309(11) Uiso 0.96(11) 1 d P
O8W O 0.977(8) 0.911(8) 0.9699(18) 0.309(11) Uiso 1.00(13) 1 d .
O9W O 0.809(8) 0.777(7) 0.9400(15) 0.309(11) Uiso 1.00(12) 1 d .
O10W O -0.054(9) 0.105(8) 0.9853(17) 0.309(11) Uiso 1.00(15) 1 d .
O11W O 0.980(11) 0.902(11) 0.933(2) 0.309(11) Uiso 0.78(14) 1 d P
O12W O 1.138(13) 1.052(12) 0.977(2) 0.309(11) Uiso 0.90(15) 1 d P
O13W O 0.831(8) 0.907(8) 0.9894(17) 0.309(11) Uiso 1.00(13) 1 d .
O14W O 1.014(8) 1.019(8) 0.9377(16) 0.309(11) Uiso 1.00(13) 1 d .
O15W O 0.502(7) 0.728(7) 0.9344(14) 0.309(11) Uiso 1.00(12) 1 d .
O16W O 0.831(12) 0.969(9) 0.9389(19) 0.309(11) Uiso 0.87(15) 1 d P
O17W O 0.755(11) 0.0000 0.0000 0.309(11) Uiso 0.78(17) 2 d SP
O18W O 0.115(7) 0.629(7) 0.9258(14) 0.309(11) Uiso 1.00(11) 1 d .
O19W O 0.752(7) 0.757(7) 0.9785(14) 0.309(11) Uiso 1 1 d .
O20W O 0.773(8) 0.125(8) 0.9313(15) 0.309(11) Uiso 1.00(13) 1 d .
O21W O 0.666(7) -0.127(7) 0.9645(14) 0.309(11) Uiso 1.00(12) 1 d .
O22W O 0.990(8) 0.202(8) 0.9412(16) 0.309(11) Uiso 1.00(14) 1 d .
O23W O 0.624(8) -0.053(7) 0.9328(14) 0.309(11) Uiso 1.00(12) 1 d .
O24W O 0.764(8) -0.031(7) 0.9762(15) 0.309(11) Uiso 1.00(12) 1 d .
O25W O 1.017(10) 0.867(10) 0.951(2) 0.309(11) Uiso 0.72(12) 1 d P
O26W O 0.950(7) 0.120(8) 0.9265(15) 0.309(11) Uiso 1.00(13) 1 d .
O27W O 0.449(7) 0.776(7) 0.9152(14) 0.309(11) Uiso 1.00(12) 1 d .
O28W O 0.924(14) 0.892(11) 1.013(3) 0.309(11) Uiso 0.70(16) 1 d P
O29W O 1.096(11) 0.982(11) 0.925(2) 0.309(11) Uiso 0.63(12) 1 d P
O30W O 0.881(8) 0.810(8) 0.9847(15) 0.309(11) Uiso 1.00(13) 1 d .
O31W O 0.902(9) 0.997(9) 0.9772(17) 0.309(11) Uiso 1.00(14) 1 d .
O32W O 0.876(9) 0.174(7) 0.9401(15) 0.309(11) Uiso 1.00(14) 1 d .
O33W O 0.94(2) 1.0000 1.0000 0.309(11) Uiso 0.47(19) 2 d SP
O34W O 0.124(8) 0.300(7) 0.8981(14) 0.309(11) Uiso 1.00(12) 1 d .
O35W O 0.062(7) 0.206(7) 0.9703(15) 0.309(11) Uiso 1.00(11) 1 d .
O36W O 0.921(8) 0.218(8) 0.9849(16) 0.309(11) Uiso 1.00(15) 1 d .
O37W O 0.080(9) 0.434(11) 0.9333(18) 0.309(11) Uiso 0.82(15) 1 d P
O38W O 0.759(9) 0.013(10) 0.9379(17) 0.309(11) Uiso 0.84(14) 1 d P
O39W O 0.174(7) 0.896(7) 0.9350(13) 0.309(11) Uiso 1.00(11) 1 d .
O40W O 0.992(10) 1.011(9) 0.964(2) 0.309(11) Uiso 0.90(14) 1 d P
O41W O 0.972(8) 0.885(8) 0.995(2) 0.309(11) Uiso 1.00(15) 1 d .
O42W O 0.915(11) 0.986(7) 0.9461(18) 0.309(11) Uiso 1.00(16) 1 d .
O43W O 1.055(11) 1.120(11) 0.918(2) 0.309(11) Uiso 0.63(12) 1 d P
O44W O 0.190(9) 0.778(10) 0.9321(17) 0.309(11) Uiso 0.78(11) 1 d P
O45W O 0.229(9) 0.280(10) 0.9073(19) 0.309(11) Uiso 0.80(13) 1 d P
C1 C 0.295(3) 0.131(3) 1.0165(6) 0.048(11) Uiso 1 1 d .
C2 C 0.3112(18) 0.2249(18) 1.0087(4) 0.014(7) Uiso 1 1 d .
C3 C 0.353(2) 0.279(3) 1.0230(5) 0.041(10) Uiso 1 1 d .
C4 C 0.349(2) 0.359(2) 1.0193(5) 0.033(9) Uiso 1 1 d .
C5 C 0.681(3) 0.616(3) 1.0133(5) 0.042(10) Uiso 1 1 d .
C6 C 0.761(3) 0.619(3) 1.0070(5) 0.043(10) Uiso 1 1 d .
C7 C 0.7840(19) 0.5649(19) 1.0223(4) 0.020(7) Uiso 1 1 d .
C8 C 0.868(3) 0.579(3) 1.0168(6) 0.048(11) Uiso 1 1 d .
C9 C 0.788(2) 0.236(2) 1.0116(5) 0.034(9) Uiso 1 1 d .
C10 C 0.705(2) 0.164(3) 1.0071(5) 0.042(10) Uiso 1 1 d .
C11 C 0.637(2) 0.143(2) 1.0223(5) 0.034(9) Uiso 1 1 d .
C12 C 0.5596(18) 0.0708(17) 1.0185(4) 0.011(7) Uiso 1 1 d .
C13 C 0.326(2) 0.089(2) 0.9500(4) 0.022(8) Uiso 1 1 d .
C14 C 0.382(2) 0.059(2) 0.9554(5) 0.040(10) Uiso 1 1 d .
C15 C 0.440(2) 0.086(2) 0.9401(4) 0.025(8) Uiso 1 1 d .
C16 C 0.5142(19) 0.0547(19) 0.9447(4) 0.018(7) Uiso 1 1 d .
C17 C 0.839(3) 0.304(2) 0.9522(5) 0.043(10) Uiso 1 1 d .
C18 C 0.868(2) 0.404(2) 0.9556(4) 0.026(8) Uiso 1 1 d .
C19 C 0.835(2) 0.447(2) 0.9399(5) 0.034(9) Uiso 1 1 d .
C20 C 0.874(2) 0.533(2) 0.9433(5) 0.039(10) Uiso 1 1 d .
C21 C 0.605(2) 0.593(2) 0.9492(5) 0.028(8) Uiso 1 1 d .
C22 C 0.519(2) 0.536(2) 0.9576(5) 0.040(10) Uiso 1 1 d .
C23 C 0.472(2) 0.477(2) 0.9410(5) 0.025(8) Uiso 1 1 d .
C24 C 0.385(2) 0.413(2) 0.9459(5) 0.038(10) Uiso 1 1 d .

loop_
_atom_site_aniso_label
_atom_site_aniso_U_11
_atom_site_aniso_U_22
_atom_site_aniso_U_33
_atom_site_aniso_U_23
_atom_site_aniso_U_13
_atom_site_aniso_U_12
Sb1 0.0272(14) 0.0337(15) 0.0321(14) 0.0027(12) 0.0036(11) 0.0130(12)
Sb2 0.0180(13) 0.0286(14) 0.0351(15) -0.0005(11) -0.0041(11) 0.0067(11)
Sb3 0.0376(15) 0.0277(14) 0.0268(14) -0.0026(11) 0.0017(11) 0.0151(12)
Sb4 0.0297(14) 0.0332(15) 0.0318(14) -0.0043(11) 0.0039(11) 0.0140(12)
Sb5 0.0252(14) 0.0361(15) 0.0292(14) 0.0051(12) 0.0041(11) 0.0114(12)
Sb6 0.0270(14) 0.0374(15) 0.0285(14) -0.0055(12) -0.0007(11) 0.0126(12)
Fe1 0.027(3) 0.030(3) 0.022(3) -0.001(2) 0.002(2) 0.013(2)
Fe2 0.031(3) 0.023(3) 0.037(3) -0.003(2) -0.002(2) 0.017(3)
Fe3 0.029(3) 0.028(3) 0.032(3) -0.007(2) -0.002(2) 0.014(3)
Fe4 0.027(3) 0.026(3) 0.028(3) -0.005(2) -0.001(2) 0.013(2)
Fe6 0.030(5) 0.026(5) 0.054(6) 0.000(4) -0.003(4) 0.012(4)
Fe7 0.035(5) 0.024(5) 0.035(5) 0.007(4) 0.016(4) 0.012(4)
K1 0.047(8) 0.043(7) 0.069(9) -0.002(6) -0.012(7) 0.027(6)
K2 0.080(9) 0.058(8) 0.148(13) -0.013(8) -0.006(9) 0.038(7)
K3 0.070(10) 0.034(8) 0.126(14) 0.003(8) 0.030(10) 0.024(8)
Na1 0.021(8) 0.021(10) 0.062(14) 0.001(9) 0.000(5) 0.010(5)
Na2 0.033(9) 0.050(10) 0.066(11) 0.008(8) 0.015(8) 0.019(8)

loop_
_atom_type_symbol
_atom_type_description
_atom_type_scat_dispersion_real
_atom_type_scat_dispersion_imag
_atom_type_scat_source
Na Na 0.0362 0.0249 'International Tables Vol C Tables 4.2.6.8 and 6.1.1.4'
K K 0.2009 0.2494 'International Tables Vol C Tables 4.2.6.8 and 6.1.1.4'
Fe Fe 0.3463 0.8444 'International Tables Vol C Tables 4.2.6.8 and 6.1.1.4'
Sb Sb -0.5866 1.5461 'International Tables Vol C Tables 4.2.6.8 and 6.1.1.4'
C C 0.0033 0.0016 'International Tables Vol C Tables 4.2.6.8 and 6.1.1.4'
O O 0.0106 0.0060 'International Tables Vol C Tables 4.2.6.8 and 6.1.1.4'
H H 0.0000 0.0000 'International Tables Vol C Tables 4.2.6.8 and 6.1.1.4'
N N 0.0061 0.0033 'International Tables Vol C Tables 4.2.6.8 and 6.1.1.4'

loop_
_geom_angle_atom_site_label_1
_geom_angle_atom_site_label_2
_geom_angle_atom_site_label_3
_geom_angle
_geom_angle_site_symmetry_1
_geom_angle_site_symmetry_3
O16 Sb1 O39 96.1(8) . .
O16 Sb1 O38 76.1(9) . .
O39 Sb1 O38 89.6(9) . .
O16 Sb1 O17 73.8(9) . .
O39 Sb1 O17 81.9(8) . .
O38 Sb1 O17 147.6(9) . .
O40 Sb2 O10 94.8(10) . .
O40 Sb2 O38 90.2(9) . .
O10 Sb2 O38 78.5(11) . .
O40 Sb2 O11 80.2(9) . .
O10 Sb2 O11 69.1(11) . .
O38 Sb2 O11 145.1(10) . .
O41 Sb3 O4 96.7(9) . .
O41 Sb3 O38 87.4(9) . .
O4 Sb3 O38 76.5(9) . .
O41 Sb3 O6 84.3(9) . .
O4 Sb3 O6 75.4(9) . .
O38 Sb3 O6 149.4(9) . .
O41 Sb3 Na2 74.6(7) . 7_567
O4 Sb3 Na2 110.4(6) . 7_567
O38 Sb3 Na2 161.2(7) . 7_567
O6 Sb3 Na2 35.5(7) . 7_567
O22 Sb4 O42 99.5(9) . .
O22 Sb4 O37 75.6(9) . .
O42 Sb4 O37 91.7(9) . .
O22 Sb4 O23 74.9(8) . .
O42 Sb4 O23 82.6(9) . .
O37 Sb4 O23 148.5(9) . .
O22 Sb4 O28 142.4(9) . .
O42 Sb4 O28 82.9(9) . .
O37 Sb4 O28 66.8(10) . .
O23 Sb4 O28 141.9(9) . .
O43 Sb5 O37 89.2(9) . .
O43 Sb5 O28 92.9(10) . .
O37 Sb5 O28 73.5(10) . .
O43 Sb5 O29 87.6(10) . .
O37 Sb5 O29 147.0(9) . .
O28 Sb5 O29 73.9(11) . .
O44 Sb6 O34 98.1(10) . .
O44 Sb6 O37 88.4(9) . .
O34 Sb6 O37 79.9(10) . .
O44 Sb6 O35 86.4(9) . .
O34 Sb6 O35 71.3(10) . .
O37 Sb6 O35 149.7(9) . .
O41 Fe1 O39 96.4(9) . .
O41 Fe1 O43 82.7(9) . .
O39 Fe1 O43 176.6(9) . .
O41 Fe1 O40 92.9(9) . .
O39 Fe1 O40 95.8(8) . .
O43 Fe1 O40 87.6(9) . .
O41 Fe1 O44 91.4(9) . .
O39 Fe1 O44 80.7(9) . .
O43 Fe1 O44 96.0(9) . .
O40 Fe1 O44 174.8(9) . .
O41 Fe1 O42 173.1(10) . .
O39 Fe1 O42 86.5(9) . .
O43 Fe1 O42 94.8(9) . .
O40 Fe1 O42 80.6(9) . .
O44 Fe1 O42 95.2(9) . .
O33 Fe2 O9 156.9(10) . .
O33 Fe2 O31 73.8(10) . .
O9 Fe2 O31 91.1(11) . .
O33 Fe2 O7 87.8(9) . .
O9 Fe2 O7 79.3(9) . .
O31 Fe2 O7 105.2(10) . .
O33 Fe2 O41 91.6(9) . .
O9 Fe2 O41 107.0(9) . .
O31 Fe2 O41 159.2(11) . .
O7 Fe2 O41 88.5(9) . .
O33 Fe2 O43 109.6(9) . .
O9 Fe2 O43 87.8(9) . .
O31 Fe2 O43 91.8(10) . .
O7 Fe2 O43 158.7(9) . .
O41 Fe2 O43 79.0(9) . .
O33 Fe2 Na2 47.9(7) . 7_567
O9 Fe2 Na2 119.5(7) . 7_567
O31 Fe2 Na2 96.9(9) . 7_567
O7 Fe2 Na2 40.7(7) . 7_567
O41 Fe2 Na2 83.3(7) . 7_567
O43 Fe2 Na2 151.0(8) . 7_567
O33 Fe2 K1 117.5(7) . .
O9 Fe2 K1 46.3(7) . .
O31 Fe2 K1 44.9(8) . .
O7 Fe2 K1 96.1(7) . .
O41 Fe2 K1 150.7(7) . .
O43 Fe2 K1 86.9(7) . .
Na2 Fe2 K1 118.4(4) 7_567 .
O3 Fe3 O21 160.0(11) . .
O3 Fe3 O2 79.7(11) . .
O21 Fe3 O2 86.7(11) . .
O3 Fe3 O20 89.4(9) . .
O21 Fe3 O20 79.8(9) . .
O2 Fe3 O20 104.6(10) . .
O3 Fe3 O44 89.0(10) . .
O21 Fe3 O44 107.6(10) . .
O2 Fe3 O44 161.3(10) . .
O20 Fe3 O44 90.0(9) . .
O3 Fe3 O39 108.6(9) . .
O21 Fe3 O39 85.7(9) . .
O2 Fe3 O39 88.9(10) . .
O20 Fe3 O39 159.4(8) . .
O44 Fe3 O39 80.5(8) . .
O3 Fe3 Na1 119.9(8) . .
O21 Fe3 Na1 46.5(7) . .
O2 Fe3 Na1 40.6(8) . .
O20 Fe3 Na1 97.8(7) . .
O44 Fe3 Na1 150.0(7) . .
O39 Fe3 Na1 82.2(6) . .
O3 Fe3 K2 45.7(7) . .
O21 Fe3 K2 122.1(7) . .
O2 Fe3 K2 95.0(8) . .
O20 Fe3 K2 43.8(6) . .
O44 Fe3 K2 87.5(7) . .
O39 Fe3 K2 152.1(6) . .
Na1 Fe3 K2 118.0(4) . .
O15 Fe4 O42 87.7(10) . .
O15 Fe4 O27 156.4(11) . .
O42 Fe4 O27 109.9(10) . .
O15 Fe4 O25 86.6(10) . .
O42 Fe4 O25 88.5(10) . .
O27 Fe4 O25 78.5(11) . .
O15 Fe4 O40 109.9(10) . .
O42 Fe4 O40 82.8(9) . .
O27 Fe4 O40 88.5(10) . .
O25 Fe4 O40 160.9(10) . .
O15 Fe4 O13 76.3(10) . .
O42 Fe4 O13 158.8(10) . .
O27 Fe4 O13 89.6(10) . .
O25 Fe4 O13 104.0(10) . .
O40 Fe4 O13 89.7(9) . .
O15 Fe4 Na2 117.6(8) . .
O42 Fe4 Na2 153.7(8) . .
O27 Fe4 Na2 48.6(8) . .
O25 Fe4 Na2 99.4(8) . .
O40 Fe4 Na2 81.8(7) . .
O13 Fe4 Na2 41.8(7) . .
O15 Fe4 K3 44.6(7) . .
O42 Fe4 K3 85.9(7) . .
O27 Fe4 K3 118.8(8) . .
O25 Fe4 K3 42.0(8) . .
O40 Fe4 K3 152.7(7) . .
O13 Fe4 K3 92.0(7) . .
Na2 Fe4 K3 116.6(4) . .
O15 Fe5 O21 171.8(10) . .
O15 Fe5 O42 73.5(9) . .
O21 Fe5 O42 101.8(9) . .
O15 Fe5 Na1 133.6(7) . .
O21 Fe5 Na1 47.2(7) . .
O42 Fe5 Na1 141.7(7) . .
O15 Fe5 K3 51.5(7) . .
O21 Fe5 K3 135.9(7) . .
O42 Fe5 K3 87.1(7) . .
Na1 Fe5 K3 130.1(4) . .
O9 Fe6 O5 85.9(9) . 7_667
O9 Fe6 O27 174.0(11) . .
O5 Fe6 O27 100.1(10) 7_667 .
O9 Fe6 O11 89.0(10) . .
O5 Fe6 O11 80.2(10) 7_667 .
O27 Fe6 O11 92.2(10) . .
O9 Fe6 Na2 133.5(8) . .
O5 Fe6 Na2 78.2(7) 7_667 .
O27 Fe6 Na2 49.0(7) . .
O11 Fe6 Na2 45.5(8) . .
O9 Fe6 K1 52.2(7) . .
O5 Fe6 K1 51.9(6) 7_667 .
O27 Fe6 K1 131.9(8) . .
O11 Fe6 K1 115.3(8) . .
Na2 Fe6 K1 130.1(4) . .
O3 Fe7 O12 84.9(10) . 7_567
O3 Fe7 O33 170.3(9) . .
O12 Fe7 O33 104.8(10) 7_567 .
O3 Fe7 Na2 134.0(8) . 7_567
O12 Fe7 Na2 81.9(8) 7_567 7_567
O33 Fe7 Na2 48.8(6) . 7_567
O3 Fe7 K2 52.9(7) . .
O12 Fe7 K2 47.6(8) 7_567 .
O33 Fe7 K2 134.8(7) . .
Na2 Fe7 K2 129.5(4) 7_567 .
O9W K1 O19W 74(3) . .
O9W K1 O30W 95(4) . .
O19W K1 O30W 51(4) . .
O9W K1 O29 107(3) . .
O19W K1 O29 137(3) . .
O30W K1 O29 157(3) . .
O9W K1 O31 79(3) . .
O19W K1 O31 63(3) . .
O30W K1 O31 113(3) . .
O29 K1 O31 75.0(9) . .
O9W K1 O5 158(3) . 7_667
O19W K1 O5 128(2) . 7_667
O30W K1 O5 99(3) . 7_667
O29 K1 O5 59.4(7) . 7_667
O31 K1 O5 111.5(8) . 7_667
O9W K1 O9 136(3) . .
O19W K1 O9 76(3) . .
O30W K1 O9 90(3) . .
O29 K1 O9 75.2(8) . .
O31 K1 O9 59.3(8) . .
O5 K1 O9 61.4(7) 7_667 .
O9W K1 O8W 75(4) . .
O19W K1 O8W 76(4) . .
O30W K1 O8W 38(4) . .
O29 K1 O8W 146(2) . .
O31 K1 O8W 136(2) . .
O5 K1 O8W 106(2) 7_667 .
O9 K1 O8W 128(2) . .
O9W K1 O5W 78(3) . .
O19W K1 O5W 144(3) . .
O30W K1 O5W 110(4) . .
O29 K1 O5W 73(2) . .
O31 K1 O5W 132(2) . .
O5 K1 O5W 81(2) 7_667 .
O9 K1 O5W 140(2) . .
O8W K1 O5W 74(3) . .
O9W K1 O25W 74(4) . .
O19W K1 O25W 108(4) . .
O30W K1 O25W 70(4) . .
O29 K1 O25W 113(3) . .
O31 K1 O25W 152(3) . .
O5 K1 O25W 95(3) 7_667 .
O9 K1 O25W 147(3) . .
O8W K1 O25W 34(3) . .
O5W K1 O25W 41(3) . .
O9W K1 Fe6 146(3) . .
O19W K1 Fe6 112(3) . .
O30W K1 Fe6 115(3) . .
O29 K1 Fe6 44.6(6) . .
O31 K1 Fe6 74.7(7) . .
O5 K1 Fe6 36.9(5) 7_667 .
O9 K1 Fe6 35.6(5) . .
O8W K1 Fe6 140(2) . .
O5W K1 Fe6 105(2) . .
O25W K1 Fe6 131(3) . .
O9W K1 Fe2 108(3) . .
O19W K1 Fe2 68(3) . .
O30W K1 Fe2 104(3) . .
O29 K1 Fe2 71.2(6) . .
O31 K1 Fe2 30.3(6) . .
O5 K1 Fe2 85.0(5) 7_667 .
O9 K1 Fe2 29.0(5) . .
O8W K1 Fe2 141(2) . .
O5W K1 Fe2 144(2) . .
O25W K1 Fe2 175(3) . .
Fe6 K1 Fe2 50.1(2) . .
O1W K2 O12 128(3) . 7_567
O1W K2 O2W 92(4) . .
O12 K2 O2W 139(3) 7_567 .
O1W K2 O35 140(3) . .
O12 K2 O35 59.4(8) 7_567 .
O2W K2 O35 87(3) . .
O1W K2 O20 69(3) . .
O12 K2 O20 112.0(9) 7_567 .
O2W K2 O20 74(2) . .
O35 K2 O20 72.8(8) . .
O1W K2 O35W 89(4) . .
O12 K2 O35W 91(2) 7_567 .
O2W K2 O35W 95(3) . .
O35 K2 O35W 130(3) . .
O20 K2 O35W 155(3) . .
O1W K2 O3 77(3) . .
O12 K2 O3 64.2(8) 7_567 .
O2W K2 O3 131(2) . .
O35 K2 O3 73.4(8) . .
O20 K2 O3 57.4(7) . .
O35W K2 O3 132(2) . .
O1W K2 O7W 142(4) . .
O12 K2 O7W 85(2) 7_567 .
O2W K2 O7W 61(3) . .
O35 K2 O7W 69(2) . .
O20 K2 O7W 121(2) . .
O35W K2 O7W 69(3) . .
O3 K2 O7W 140(2) . .
O1W K2 C2 65(3) . .
O12 K2 C2 65.6(8) 7_567 .
O2W K2 C2 145(2) . .
O35 K2 C2 93.3(8) . .
O20 K2 C2 72.6(7) . .
O35W K2 C2 111(2) . .
O3 K2 C2 22.4(7) . .
O7W K2 C2 150(2) . .
O1W K2 Fe7 113(3) . .
O12 K2 Fe7 38.5(6) 7_567 .
O2W K2 Fe7 126(3) . .
O35 K2 Fe7 43.1(6) . .
O20 K2 Fe7 73.5(6) . .
O35W K2 Fe7 129(2) . .
O3 K2 Fe7 36.1(5) . .
O7W K2 Fe7 104(2) . .
C2 K2 Fe7 51.5(5) . .
O1W K2 Fe3 72(3) . .
O12 K2 Fe3 86.8(7) 7_567 .
O2W K2 Fe3 103(2) . .
O35 K2 Fe3 69.6(6) . .
O20 K2 Fe3 29.5(5) . .
O35W K2 Fe3 154(2) . .
O3 K2 Fe3 27.9(5) . .
O7W K2 Fe3 136(2) . .
C2 K2 Fe3 45.5(5) . .
Fe7 K2 Fe3 50.2(2) . .
O4W K3 O20W 85(4) . .
O4W K3 O38W 85(5) . .
O20W K3 O38W 45(3) . .
O4W K3 O18 134(3) . 7_557
O20W K3 O18 141(3) . 7_557
O38W K3 O18 123(3) . 7_557
O4W K3 O25 73(3) . .
O20W K3 O25 71(3) . .
O38W K3 O25 114(3) . .
O18 K3 O25 115.7(10) 7_557 .
O4W K3 O23 146(3) . .
O20W K3 O23 82(3) . .
O38W K3 O23 107(3) . .
O18 K3 O23 65.5(9) 7_557 .
O25 K3 O23 72.4(8) . .
O4W K3 O24W 67(4) . .
O20W K3 O24W 106(4) . .
O38W K3 O24W 65(4) . .
O18 K3 O24W 92(3) 7_557 .
O25 K3 O24W 140(3) . .
O23 K3 O24W 148(3) . .
O4W K3 O15 90(3) . .
O20W K3 O15 128(3) . .
O38W K3 O15 172(3) . .
O18 K3 O15 64.6(9) 7_557 .
O25 K3 O15 58.2(8) . .
O23 K3 O15 73.7(8) . .
O24W K3 O15 119(2) . .
O4W K3 O32W 51(4) . .
O20W K3 O32W 34(3) . .
O38W K3 O32W 54(4) . .
O18 K3 O32W 175(3) 7_557 .
O25 K3 O32W 65(2) . .
O23 K3 O32W 111(3) . .
O24W K3 O32W 90(3) . .
O15 K3 O32W 118(2) . .
O4W K3 O23W 128(4) . .
O20W K3 O23W 63(4) . .
O38W K3 O23W 43(4) . .
O18 K3 O23W 86(2) 7_557 .
O25 K3 O23W 124(2) . .
O23 K3 O23W 73(2) . .
O24W K3 O23W 83(3) . .
O15 K3 O23W 142(2) . .
O32W K3 O23W 90(3) . .
O4W K3 O17W 64(4) . 1_556
O20W K3 O17W 136(4) . 1_556
O38W K3 O17W 99(4) . 1_556
O18 K3 O17W 75(3) 7_557 1_556
O25 K3 O17W 123.0(10) . 1_556
O23 K3 O17W 140(3) . 1_556
O24W K3 O17W 35(3) . 1_556
O15 K3 O17W 84(2) . 1_556
O32W K3 O17W 109(4) . 1_556
O23W K3 O17W 112(2) . 1_556
O4W K3 C10 79(3) . .
O20W K3 C10 143(3) . .
O38W K3 C10 160(3) . .
O18 K3 C10 63.9(10) 7_557 .
O25 K3 C10 72.4(9) . .
O23 K3 C10 92.8(9) . .
O24W K3 C10 98(2) . .
O15 K3 C10 21.2(8) . .
O32W K3 C10 120(2) . .
O23W K3 C10 150(2) . .
O17W K3 C10 63(2) 1_556 .
O2 Na1 O2 105.0(16) 7_557 .
O2 Na1 O17 156.3(10) 7_557 .
O2 Na1 O17 90.8(9) . .
O2 Na1 O17 90.8(9) 7_557 7_557
O2 Na1 O17 156.3(10) . 7_557
O17 Na1 O17 80.5(14) . 7_557
O2 Na1 O21 116.1(10) 7_557 .
O2 Na1 O21 71.3(9) . .
O17 Na1 O21 85.5(9) . .
O17 Na1 O21 86.0(9) 7_557 .
O2 Na1 O21 71.3(9) 7_557 7_557
O2 Na1 O21 116.1(10) . 7_557
O17 Na1 O21 86.0(9) . 7_557
O17 Na1 O21 85.5(9) 7_557 7_557
O21 Na1 O21 168.8(14) . 7_557
O2 Na1 Fe5 147.4(7) 7_557 .
O2 Na1 Fe5 89.3(7) . .
O17 Na1 Fe5 47.6(7) . .
O17 Na1 Fe5 68.5(7) 7_557 .
O21 Na1 Fe5 40.9(6) . .
O21 Na1 Fe5 128.5(8) 7_557 .
O2 Na1 Fe5 89.3(7) 7_557 7_557
O2 Na1 Fe5 147.4(7) . 7_557
O17 Na1 Fe5 68.5(7) . 7_557
O17 Na1 Fe5 47.6(7) 7_557 7_557
O21 Na1 Fe5 128.5(8) . 7_557
O21 Na1 Fe5 40.9(6) 7_557 7_557
Fe5 Na1 Fe5 94.0(5) . 7_557
O2 Na1 Fe3 118.6(9) 7_557 .
O2 Na1 Fe3 35.7(7) . .
O17 Na1 Fe3 84.5(6) . .
O17 Na1 Fe3 120.9(7) 7_557 .
O21 Na1 Fe3 35.8(5) . .
O21 Na1 Fe3 149.8(6) 7_557 .
Fe5 Na1 Fe3 59.69(19) . .
Fe5 Na1 Fe3 151.5(5) 7_557 .
O2 Na1 Fe3 35.7(7) 7_557 7_557
O2 Na1 Fe3 118.6(9) . 7_557
O17 Na1 Fe3 120.9(7) . 7_557
O17 Na1 Fe3 84.5(6) 7_557 7_557
O21 Na1 Fe3 149.8(6) . 7_557
O21 Na1 Fe3 35.8(6) 7_557 7_557
Fe5 Na1 Fe3 151.5(5) . 7_557
Fe5 Na1 Fe3 59.7(2) 7_557 7_557
Fe3 Na1 Fe3 148.2(6) . 7_557
O7 Na2 O6 90.9(10) 7_667 7_667
O7 Na2 O13 103.8(10) 7_667 .
O6 Na2 O13 157.4(12) 7_667 .
O7 Na2 O11 155.9(12) 7_667 .
O6 Na2 O11 79.5(10) 7_667 .
O13 Na2 O11 92.6(11) . .
O7 Na2 O33 69.6(9) 7_667 7_667
O6 Na2 O33 87.7(9) 7_667 7_667
O13 Na2 O33 113.4(10) . 7_667
O11 Na2 O33 87.8(10) . 7_667
O7 Na2 O27 117.3(10) 7_667 .
O6 Na2 O27 85.3(10) 7_667 .
O13 Na2 O27 72.7(10) . .
O11 Na2 O27 84.2(10) . .
O33 Na2 O27 170.2(11) 7_667 .
O7 Na2 Fe7 88.9(7) 7_667 7_667
O6 Na2 Fe7 46.9(7) 7_667 7_667
O13 Na2 Fe7 148.1(9) . 7_667
O11 Na2 Fe7 68.4(8) . 7_667
O33 Na2 Fe7 43.8(6) 7_667 7_667
O27 Na2 Fe7 127.2(8) . 7_667
O7 Na2 Fe2 35.6(6) 7_667 7_667
O6 Na2 Fe2 84.3(7) 7_667 7_667
O13 Na2 Fe2 117.6(8) . 7_667
O11 Na2 Fe2 120.8(9) . 7_667
O33 Na2 Fe2 34.7(5) 7_667 7_667
O27 Na2 Fe2 150.5(8) . 7_667
Fe7 Na2 Fe2 59.4(3) 7_667 7_667
O7 Na2 Fe6 150.1(9) 7_667 .
O6 Na2 Fe6 69.6(7) 7_667 .
O13 Na2 Fe6 89.8(8) . .
O11 Na2 Fe6 44.8(7) . .
O33 Na2 Fe6 129.2(8) 7_667 .
O27 Na2 Fe6 41.4(7) . .
Fe7 Na2 Fe6 93.3(4) 7_667 .
Fe2 Na2 Fe6 151.4(6) 7_667 .
O7 Na2 Fe4 120.7(8) 7_667 .
O6 Na2 Fe4 120.8(8) 7_667 .
O13 Na2 Fe4 36.6(6) . .
O11 Na2 Fe4 82.8(8) . .
O33 Na2 Fe4 147.4(8) 7_667 .
O27 Na2 Fe4 36.7(7) . .
Fe7 Na2 Fe4 149.8(5) 7_667 .
Fe2 Na2 Fe4 149.8(5) 7_667 .
Fe6 Na2 Fe4 58.6(3) . .
O7 Na2 Sb3 54.4(6) 7_667 7_667
O6 Na2 Sb3 36.9(6) 7_667 7_667
O13 Na2 Sb3 150.0(9) . 7_667
O11 Na2 Sb3 115.2(9) . 7_667
O33 Na2 Sb3 80.5(6) 7_667 7_667
O27 Na2 Sb3 97.8(8) . 7_667
Fe7 Na2 Sb3 59.6(3) 7_667 7_667
Fe2 Na2 Sb3 58.7(2) 7_667 7_667
Fe6 Na2 Sb3 101.8(4) . 7_667
Fe4 Na2 Sb3 131.6(5) . 7_667
C1 O2 Fe3 123(2) . .
C1 O2 Na1 133(2) . .
Fe3 O2 Na1 103.7(12) . .
C2 O3 Fe3 122.5(19) . .
C2 O3 Fe7 122.4(19) . .
Fe3 O3 Fe7 104.7(11) . .
C2 O3 K2 103.9(17) . .
Fe3 O3 K2 106.4(10) . .
Fe7 O3 K2 91.1(9) . .
C3 O4 Sb3 121(2) . .
C4 O5 Fe6 142(3) . 7_567
C4 O5 K1 126(2) . 7_567
Fe6 O5 K1 91.2(8) 7_567 7_567
C4 O6 Na2 141(2) . 7_567
C4 O6 Sb3 110.1(19) . .
Na2 O6 Sb3 107.6(10) 7_567 .
C5 O7 Fe2 117(2) . .
C5 O7 Na2 140(2) . 7_567
Fe2 O7 Na2 103.8(10) . 7_567
C6 O9 Fe2 116(2) . .
C6 O9 Fe6 130(2) . .
Fe2 O9 Fe6 103.2(10) . .
C6 O9 K1 106(2) . .
Fe2 O9 K1 104.7(9) . .
Fe6 O9 K1 92.1(8) . .
C7 O10 Sb2 124(2) . .
C8 O11 Fe6 101(2) . .
C8 O11 Sb2 118(2) . .
Fe6 O11 Sb2 96.3(10) . .
C8 O11 Na2 135(3) . .
Fe6 O11 Na2 89.7(10) . .
Sb2 O11 Na2 103.5(11) . .
C8 O12 Fe7 128(3) . 7_667
C8 O12 K2 138(3) . 7_667
Fe7 O12 K2 93.9(11) 7_667 7_667
C9 O13 Fe4 115(2) . .
C9 O13 Na2 144(2) . .
Fe4 O13 Na2 101.6(10) . .
C10 O15 Fe4 120(2) . .
C10 O15 Fe5 125(2) . .
Fe4 O15 Fe5 101.6(11) . .
C10 O15 K3 108(2) . .
Fe4 O15 K3 106.6(10) . .
Fe5 O15 K3 91.7(9) . .
C11 O16 Sb1 122.2(19) . .
C12 O17 Na1 145(2) . .
C12 O17 Sb1 106.0(19) . .
Na1 O17 Sb1 107.0(10) . .
C12 O18 K3 144(2) . 7_557
C13 O20 Fe3 118.1(19) . .
C13 O20 K2 135.1(19) . .
Fe3 O20 K2 106.7(9) . .
C14 O21 Fe3 113(2) . .
C14 O21 Fe5 127(2) . .
Fe3 O21 Fe5 105.9(11) . .
C14 O21 Na1 117(2) . .
Fe3 O21 Na1 97.7(9) . .
Fe5 O21 Na1 91.9(9) . .
C15 O22 Sb4 129.6(18) . .
C16 O23 Sb4 111(2) . .
C16 O23 K3 132(2) . .
Sb4 O23 K3 116.2(10) . .
C17 O25 Fe4 117(3) . .
C17 O25 K3 129(3) . .
Fe4 O25 K3 108.5(11) . .
C18 O27 Fe4 119(2) . .
C18 O27 Fe6 129(2) . .
Fe4 O27 Fe6 101.5(11) . .
C18 O27 Na2 115(2) . .
Fe4 O27 Na2 94.6(10) . .
Fe6 O27 Na2 89.5(10) . .
C19 O28 O3W 50(5) . 10_666
C19 O28 Sb5 109(2) . .
O3W O28 Sb5 152(5) 10_666 .
C19 O28 Sb4 151(2) . .
O3W O28 Sb4 104(5) 10_666 .
Sb5 O28 Sb4 98.8(11) . .
C20 O29 Sb5 118(2) . .
C20 O29 K1 128(2) . .
Sb5 O29 K1 114.4(11) . .
C21 O31 Fe2 119(2) . .
C21 O31 K1 136(2) . .
Fe2 O31 K1 104.8(11) . .
C22 O33 Fe2 124(2) . .
C22 O33 Fe7 121(2) . .
Fe2 O33 Fe7 102.7(9) . .
C22 O33 Na2 117(2) . 7_567
Fe2 O33 Na2 97.4(9) . 7_567
Fe7 O33 Na2 87.3(8) . 7_567
C23 O34 Sb6 125(2) . .
C24 O35 Sb6 117(2) . .
C24 O35 K2 126(2) . .
Sb6 O35 K2 116.9(10) . .
Sb4 O37 Sb5 118.2(11) . .
Sb4 O37 Sb6 119.0(11) . .
Sb5 O37 Sb6 114.9(10) . .
Sb2 O38 Sb1 118.1(11) . .
Sb2 O38 Sb3 118.4(11) . .
Sb1 O38 Sb3 116.1(11) . .
Sb1 O39 Fe1 129.5(10) . .
Sb1 O39 Fe3 119.6(9) . .
Fe1 O39 Fe3 99.7(8) . .
Sb2 O40 Fe1 130.2(11) . .
Sb2 O40 Fe4 121.0(11) . .
Fe1 O40 Fe4 97.5(9) . .
Fe1 O41 Sb3 132.2(12) . .
Fe1 O41 Fe2 100.3(10) . .
Sb3 O41 Fe2 120.7(11) . .
Fe4 O42 Sb4 122.1(12) . .
Fe4 O42 Fe1 99.0(10) . .
Sb4 O42 Fe1 126.4(12) . .
Fe4 O42 Fe5 96.2(10) . .
Sb4 O42 Fe5 105.1(10) . .
Fe1 O42 Fe5 102.4(10) . .
Sb5 O43 Fe1 132.1(12) . .
Sb5 O43 Fe2 118.4(11) . .
Fe1 O43 Fe2 98.0(10) . .
Sb6 O44 Fe3 121.6(11) . .
Sb6 O44 Fe1 131.4(12) . .
Fe3 O44 Fe1 99.1(9) . .
O12W O1W K2 85(10) 1_445 .
C19 O3W O28 49(5) 10_666 10_666
C19 O3W C18 60(6) 10_666 10_666
O28 O3W C18 82(6) 10_666 10_666
O36W O4W K3 143(9) . .
O12W O8W O25W 93(8) . .
O12W O8W K1 154(6) . .
O25W O8W K1 69(6) . .
O28W O10W O31W 88(10) 7_567 1_445
O14W O11W O43W 69(8) . 10_776
O8W O12W O40W 38(4) . .
O8W O12W O1W 131(10) . 1_665
O40W O12W O1W 133(10) . 1_665
O42W O14W O11W 89(9) . .
O42W O16W O38W 143(10) . 1_565
K3 O17W K3 126(6) 1_554 7_556
O32W O20W K3 90(6) . .
O32W O21W O22W 16.0(17) . .
O21W O22W O26W 62(6) . .
O8W O25W K1 77(7) . .
O10W O28W O41W 132(10) 7_667 .
O10W O28W O33W 73(10) 7_667 .
O41W O28W O33W 83(10) . .
O41W O30W K1 137(8) . .
O10W O31W O40W 98(10) 1_665 .
O10W O31W O13W 125(10) 1_665 .
O40W O31W O13W 127(10) . .
O21W O32W O20W 63(6) . .
O21W O32W K3 40.2(18) . .
O20W O32W K3 56(5) . .
O28W O33W O28W 143(10) . 7_677
O16W O38W K3 130(8) 1_545 .
O31W O40W O42W 79(8) . .
O31W O40W O12W 127(9) . .
O42W O40W O12W 154(10) . .
O28W O41W O30W 93(10) . .
O16W O42W O14W 137(10) . .
O16W O42W O40W 153(10) . .
O14W O42W O40W 68(8) . .
O1 C1 O2 128(4) . .
O1 C1 C2 130(4) . .
O2 C1 C2 102(3) . .
O3 C2 C3 117(3) . .
O3 C2 C1 111(3) . .
C3 C2 C1 103(3) . .
O3 C2 K2 53.7(14) . .
C3 C2 K2 143(2) . .
C1 C2 K2 113.9(19) . .
O4 C3 C2 110(3) . .
O4 C3 C4 115(3) . .
C2 C3 C4 106(3) . .
O5 C4 O6 107(3) . .
O5 C4 C3 140(4) . .
O6 C4 C3 113(3) . .
O7 C5 O8 127(4) . .
O7 C5 C6 117(3) . .
O8 C5 C6 113(4) . .
O9 C6 C5 110(3) . .
O9 C6 C7 105(3) . .
C5 C6 C7 108(3) . .
O10 C7 C8 121(3) . .
O10 C7 C6 108(3) . .
C8 C7 C6 105(3) . .
O12 C8 O11 125(4) . .
O12 C8 C7 132(4) . .
O11 C8 C7 101(3) . .
O13 C9 O14 121(4) . .
O13 C9 C10 119(3) . .
O14 C9 C10 119(3) . .
O15 C10 C9 107(3) . .
O15 C10 C11 113(3) . .
C9 C10 C11 114(3) . .
O15 C10 K3 51.3(17) . .
C9 C10 K3 110(2) . .
C11 C10 K3 137(2) . .
C12 C11 O16 110(3) . .
C12 C11 C10 113(3) . .
O16 C11 C10 108(3) . .
O17 C12 O18 126(3) . .
O17 C12 C11 122(3) . .
O18 C12 C11 111(3) . .
O19 C13 O20 120(3) . .
O19 C13 C14 123(3) . .
O20 C13 C14 115(3) . .
C15 C14 C13 102(3) . .
C15 C14 O21 113(3) . .
C13 C14 O21 113(3) . .
O22 C15 C14 117(3) . .
O22 C15 C16 99(2) . .
C14 C15 C16 108(3) . .
O23 C16 O24 130(3) . .
O23 C16 C15 121(3) . .
O24 C16 C15 109(3) . .
O26 C17 O25 138(4) . .
O26 C17 C18 104(3) . .
O25 C17 C18 116(3) . .
O27 C18 C17 105(3) . .
O27 C18 C19 107(3) . .
C17 C18 C19 115(3) . .
O27 C18 O3W 137(6) . 10_666
C17 C18 O3W 71(5) . 10_666
C19 C18 O3W 48(5) . 10_666
O3W C19 C20 150(8) 10_666 .
O3W C19 O28 81(7) 10_666 .
C20 C19 O28 127(3) . .
O3W C19 C18 72(6) 10_666 .
C20 C19 C18 108(3) . .
O28 C19 C18 102(3) . .
O30 C20 O29 131(4) . .
O30 C20 C19 120(4) . .
O29 C20 C19 109(3) . .
O32 C21 O31 119(4) . .
O32 C21 C22 129(4) . .
O31 C21 C22 109(3) . .
O33 C22 C21 111(3) . .
O33 C22 C23 123(3) . .
C21 C22 C23 101(3) . .
C24 C23 C22 112(3) . .
C24 C23 O34 104(3) . .
C22 C23 O34 101(3) . .
O35 C24 O36 127(4) . .
O35 C24 C23 120(3) . .
O36 C24 C23 112(4) . .

loop_
_geom_bond_atom_site_label_1
_geom_bond_atom_site_label_2
_geom_bond_distance
_geom_bond_site_symmetry_2
Sb1 O16 1.95(2) .
Sb1 O39 1.998(19) .
Sb1 O38 2.09(2) .
Sb1 O17 2.39(2) .
Sb2 O40 1.95(2) .
Sb2 O10 1.94(3) .
Sb2 O38 2.05(2) .
Sb2 O11 2.41(3) .
Sb3 O41 1.99(2) .
Sb3 O4 2.10(2) .
Sb3 O38 2.10(2) .
Sb3 O6 2.37(2) .
Sb3 Na2 3.757(15) 7_567
Sb4 O22 2.001(19) .
Sb4 O42 2.03(2) .
Sb4 O37 2.03(2) .
Sb4 O23 2.35(2) .
Sb4 O28 2.54(3) .
Sb5 O43 1.97(2) .
Sb5 O37 2.12(2) .
Sb5 O28 2.14(3) .
Sb5 O29 2.29(3) .
Sb6 O44 1.97(2) .
Sb6 O34 2.03(3) .
Sb6 O37 2.13(2) .
Sb6 O35 2.30(3) .
Fe1 O41 1.99(2) .
Fe1 O39 2.02(2) .
Fe1 O43 2.02(2) .
Fe1 O40 2.05(2) .
Fe1 O44 2.05(2) .
Fe1 O42 2.07(2) .
Fe2 O33 1.95(2) .
Fe2 O9 1.97(2) .
Fe2 O31 2.05(3) .
Fe2 O7 2.03(2) .
Fe2 O41 2.06(2) .
Fe2 O43 2.10(2) .
Fe2 Na2 3.393(16) 7_567
Fe2 K1 3.921(15) .
Fe3 O3 1.93(2) .
Fe3 O21 1.99(2) .
Fe3 O2 2.03(3) .
Fe3 O20 2.03(2) .
Fe3 O44 2.04(2) .
Fe3 O39 2.04(2) .
Fe3 Na1 3.376(7) .
Fe3 K2 3.943(15) .
Fe4 O15 1.98(2) .
Fe4 O42 1.98(2) .
Fe4 O27 2.04(3) .
Fe4 O25 2.04(3) .
Fe4 O40 2.05(2) .
Fe4 O13 2.07(2) .
Fe4 Na2 3.393(17) .
Fe4 K3 3.941(14) .
Fe5 O15 2.21(3) .
Fe5 O21 2.20(3) .
Fe5 O42 2.37(3) .
Fe5 Na1 3.363(15) .
Fe5 K3 3.688(17) .
Fe6 O9 2.16(2) .
Fe6 O5 2.22(3) 7_667
Fe6 O27 2.24(3) .
Fe6 O11 2.38(3) .
Fe6 Na2 3.384(18) .
Fe6 K1 3.704(15) .
Fe7 O3 2.17(3) .
Fe7 O12 2.30(3) 7_567
Fe7 O33 2.34(2) .
Fe7 Na2 3.371(19) 7_567
Fe7 K2 3.688(16) .
K1 O9W 2.41(12) .
K1 O19W 2.55(11) .
K1 O30W 2.31(12) .
K1 O29 2.85(3) .
K1 O31 2.86(3) .
K1 O5 2.92(2) 7_667
K1 O9 2.93(3) .
K1 O8W 3.36(14) .
K1 O5W 3.12(11) .
K1 O25W 3.22(16) .
K2 O1W 2.67(15) .
K2 O12 2.73(3) 7_567
K2 O2W 2.64(10) .
K2 O35 2.83(3) .
K2 O20 2.85(2) .
K2 O35W 2.78(11) .
K2 O3 2.94(3) .
K2 O7W 3.40(11) .
K2 C2 3.54(3) .
K3 O4W 2.36(14) .
K3 O20W 2.60(11) .
K3 O38W 2.66(14) .
K3 O18 2.67(4) 7_557
K3 O25 2.78(3) .
K3 O23 2.81(3) .
K3 O24W 2.80(11) .
K3 O15 2.89(3) .
K3 O32W 3.14(13) .
K3 O23W 3.18(11) .
K3 O17W 3.30(10) 1_556
K3 C10 3.53(4) .
Na1 O2 2.26(3) 7_557
Na1 O2 2.26(3) .
Na1 O17 2.31(3) .
Na1 O17 2.31(3) 7_557
Na1 O21 2.47(2) .
Na1 O21 2.47(2) 7_557
Na1 Fe5 3.363(15) 7_557
Na1 Fe3 3.376(7) 7_557
Na2 O7 2.28(3) 7_667
Na2 O6 2.29(3) 7_667
Na2 O13 2.31(3) .
Na2 O11 2.41(3) .
Na2 O33 2.54(3) 7_667
Na2 O27 2.56(3) .
Na2 Fe7 3.371(19) 7_667
Na2 Fe2 3.393(16) 7_667
Na2 Sb3 3.757(15) 7_667
O1 C1 1.02(4) .
O2 C1 1.47(5) .
O3 C2 1.39(4) .
O4 C3 1.46(4) .
O5 C4 1.16(4) .
O5 Fe6 2.22(2) 7_567
O5 K1 2.92(2) 7_567
O6 C4 1.51(4) .
O6 Na2 2.29(3) 7_567
O7 C5 1.20(4) .
O7 Na2 2.28(3) 7_567
O8 C5 1.31(5) .
O9 C6 1.38(4) .
O10 C7 1.41(4) .
O11 C8 1.38(5) .
O12 C8 1.06(5) .
O12 Fe7 2.30(3) 7_667
O12 K2 2.73(3) 7_667
O13 C9 1.26(4) .
O14 C9 1.27(4) .
O15 C10 1.34(4) .
O16 C11 1.47(4) .
O17 C12 1.28(4) .
O18 C12 1.37(4) .
O18 K3 2.67(4) 7_557
O19 C13 1.27(4) .
O20 C13 1.31(4) .
O21 C14 1.50(4) .
O22 C15 1.45(4) .
O23 C16 1.21(4) .
O24 C16 1.38(4) .
O25 C17 1.20(5) .
O26 C17 1.25(5) .
O27 C18 1.32(4) .
O28 C19 1.42(5) .
O28 O3W 1.84(15) 10_666
O29 C20 1.29(5) .
O30 C20 1.19(4) .
O31 C21 1.30(4) .
O32 C21 1.22(5) .
O33 C22 1.25(4) .
O33 Na2 2.54(3) 7_567
O34 C23 1.57(4) .
O35 C24 1.28(4) .
O36 C24 1.27(5) .
O1W O12W 0.6(2) 1_445
O3W C19 1.43(15) 10_666
O3W O28 1.84(15) 10_666
O3W C18 1.84(15) 10_666
O4W O36W 1.52(14) .
O6W O37W 1.49(17) .
O8W O12W 2.8(2) .
O8W O25W 1.91(17) .
O10W O28W 1.6(2) 7_567
O10W O31W 1.84(15) 1_445
O11W O14W 1.95(19) .
O11W O43W 2.7(2) 10_776
O12W O40W 2.6(2) .
O12W O1W 0.6(2) 1_665
O13W O31W 1.75(15) .
O14W O42W 1.71(17) .
O16W O42W 1.51(17) .
O16W O38W 1.9(2) 1_565
O17W K3 3.30(10) 1_554
O17W K3 3.30(10) 7_556
O20W O32W 1.76(15) .
O21W O32W 5.22(17) .
O21W O22W 6.23(18) .
O22W O26W 1.70(13) .
O28W O10W 1.6(2) 7_667
O28W O41W 1.6(2) .
O28W O33W 2.1(2) .
O29W O29W 1.8(3) 10_776
O30W O41W 1.72(14) .
O31W O10W 1.84(15) 1_665
O31W O40W 1.82(16) .
O33W O28W 2.1(2) 7_677
O38W O16W 1.9(2) 1_545
O40W O42W 1.83(18) .
O43W O11W 2.7(2) 10_776
C1 C2 1.70(5) .
C2 C3 1.39(5) .
C3 C4 1.52(5) .
C5 C6 1.51(6) .
C6 C7 1.69(5) .
C7 C8 1.48(5) .
C9 C10 1.47(6) .
C10 C11 1.57(5) .
C11 C12 1.41(5) .
C13 C14 1.44(5) .
C14 C15 1.46(5) .
C15 C16 1.75(5) .
C17 C18 1.65(5) .
C18 C19 1.68(5) .
C18 O3W 1.84(15) 10_666
C19 O3W 1.43(15) 10_666
C19 C20 1.39(5) .
C21 C22 1.52(5) .
C22 C23 1.57(5) .
C23 C24 1.48(5) .
